data_2202041
loop_
_publ_author_name
'Douglas du Boulay'
'Akito Sakaguchi'
'Katsumi Suda'
'Nobuo Ishizawa'

_publ_section_title
;
Reinvestigation of \b-Li~3~TaO~4~
;
_journal_name_full 'Acta Crystallographica, Section E'
_journal_page_first i80
_journal_page_last i82
_journal_paper_doi 10.1107/S1600536803009061
_journal_volume 59
_journal_year 2003
_chemical_formula_iupac 'Li3 Ta O4'
_chemical_formula_moiety '(Li 1+)3, (O 2-)4, (Ta 5+)1'
_chemical_formula_sum 'Li3 O4 Ta'
_chemical_formula_weight 265.77
_space_group_IT_number 15
_symmetry_cell_setting monoclinic
_symmetry_space_group_name_Hall '-C 2yc'
_symmetry_space_group_name_H-M 'C 1 2/c 1'
_cell_angle_alpha 90.00000
_cell_angle_beta 116.869(10)
_cell_angle_gamma 90.00000
_cell_formula_units_Z 8
_cell_length_a 8.5080(10)
_cell_length_b 8.5160(10)
_cell_length_c 9.3380(10)
_cell_measurement_temperature 293
_cell_volume 603.54(13)
_diffrn_ambient_temperature 293
_exptl_crystal_density_diffrn 5.85
_cod_original_sg_symbol_Hall '-c 2yc'
_cod_original_sg_symbol_H-M 'C 2/c'
_cod_original_formula_sum 'Li3 O4 Ta1'
_cod_database_code 2202041

loop_
_symmetry_equiv_pos_as_xyz
+x,+y,+z
-x,+y,1/2-z
-x,-y,-z
+x,-y,1/2+z
1/2+x,1/2+y,+z
1/2-x,1/2+y,1/2-z
1/2-x,1/2-y,-z
1/2+x,1/2-y,1/2+z

loop_
_atom_site_label
_atom_site_fract_x
_atom_site_fract_y
_atom_site_fract_z
_atom_site_U_iso_or_equiv
_atom_site_adp_type
_atom_site_calc_flag
_atom_site_calc_attached_atom
_atom_site_occupancy
_atom_site_disorder_assembly
_atom_site_disorder_group
Ta1 .078942(14) -.140811(13) .124844(12) .00618(4) Uani ? ? 1.00000 ? ?
Li1 .3164(10) -.1184(9) .6182(9) .012(2) Uani ? ? 1.00000 ? ?
Li2 .5425(12) -.1073(9) .1263(11) .017(2) Uani ? ? 1.00000 ? ?
Li3 .8205(12) -.1201(9) .6388(11) .017(3) Uani ? ? 1.00000 ? ?
O1 .1643(3) -.1228(3) .3608(2) .0079(6) Uani ? ? 1.00000 ? ?
O2 .4394(3) -.1389(3) .8822(3) .0092(6) Uani ? ? 1.00000 ? ?
O3 .6961(3) -.1258(3) .3660(3) .0090(6) Uani ? ? 1.00000 ? ?
O4 .9436(3) -.1106(3) .8886(3) .0084(6) Uani ? ? 1.00000 ? ?

loop_
_atom_site_aniso_label
_atom_site_aniso_U_11
_atom_site_aniso_U_22
_atom_site_aniso_U_33
_atom_site_aniso_U_12
_atom_site_aniso_U_13
_atom_site_aniso_U_23
Ta1 .00648(5) .00666(4) .00567(4) .00038(3) .00297(3) .00036(3)
Li1 .010(3) .016(3) .014(2) .005(2) .010(2) .008(2)
Li2 .026(3) .005(2) .025(4) .001(2) .015(3) -.005(2)
Li3 .022(4) .009(3) .021(3) -.005(2) .010(3) -.005(2)
O1 .0074(7) .0114(8) .0037(6) .0005(5) .0016(5) -.0001(5)
O2 .0102(8) .0064(6) .0110(7) -.0019(6) .0048(6) -.0033(6)
O3 .0088(7) .0093(7) .0087(7) .0004(5) .0037(6) -.0027(5)
O4 .0069(7) .0101(6) .0067(6) -.0005(5) .0018(5) .0013(5)

loop_
_geom_bond_atom_site_label_1
_geom_bond_atom_site_label_2
_geom_bond_site_symmetry_1
_geom_bond_site_symmetry_2
_geom_bond_distance
_geom_bond_publ_flag
Ta1 O2 6 '4 554' 1.881(2) ?
Ta1 O3 6 '5 455' 1.881(3) ?
Ta1 O1 6 6 1.990(2) ?
Ta1 O4 6 '6 656' 1.991(2) ?
Ta1 O1 6 5 2.139(3) ?
Ta1 O4 6 '8 454' 2.148(2) ?
Li1 O2 '3 656' '4 554' 2.086(10) ?
Li1 O3 '3 656' . 2.091(8) ?
Li1 O1 '3 656' '3 656' 2.155(8) ?
Li1 O4 '3 656' '4 554' 2.185(10) ?
Li1 O2 '3 656' '3 656' 2.207(8) ?
Li1 O1 '3 656' 5 2.212(8) ?
Li2 O3 '6 655' '6 655' 2.025(9) ?
Li2 O2 '6 655' '6 656' 2.057(10) ?
Li2 O3 '6 655' 5 2.069(12) ?
Li2 O2 '6 655' '8 554' 2.107(8) ?
Li2 O4 '6 655' '4 554' 2.412(8) ?
Li2 O1 '6 655' 5 2.446(12) ?
Li3 O1 '7 656' 5 2.072(8) ?
Li3 O4 '7 656' '7 656' 2.082(9) ?
Li3 O4 '7 656' '8 454' 2.136(12) ?
Li3 O2 '7 656' '8 554' 2.136(12) ?
Li3 O3 '7 656' '1 565' 2.168(8) ?
Li3 O3 '7 656' '7 656' 2.274(10) ?
